data_4346130
loop_
_publ_author_name
'Bala, Sukhen'
'Sen Bishwas, Mousumi'
'Pramanik, Bhaskar'
'Khanra, Sumit'
'Fromm, Katharina M.'
'Poddar, Pankaj'
'Mondal, Raju'

_publ_section_title
;
 Construction of Polynuclear Lanthanide (Ln = Dy(III), Tb(III), and
 Nd(III)) Cage Complexes Using Pyridine-Pyrazole-Based Ligands: Versatile
 Molecular Topologies and SMM Behavior.
;
_journal_issue 17
_journal_name_full 'Inorganic chemistry'
_journal_page_first 8197
_journal_page_last 8206
_journal_paper_doi 10.1021/acs.inorgchem.5b00334
_journal_volume 54
_journal_year 2015
_chemical_formula_sum 'C78 H88 Cl4 Dy8 N28 O18'
_chemical_formula_weight 3147.56
_space_group_IT_number 15
_space_group_name_Hall '-C 2yc'
_space_group_name_H-M_alt 'C 1 2/c 1'
_symmetry_cell_setting monoclinic
_symmetry_space_group_name_H-M 'C 1 2/c 1'
_atom_sites_solution_hydrogens geom
_atom_sites_solution_primary direct
_atom_sites_solution_secondary difmap
_audit_creation_method SHELXL-97
_cell_angle_alpha 90.00
_cell_angle_beta 101.124(7)
_cell_angle_gamma 90.00
_cell_formula_units_Z 4
_cell_length_a 24.237(7)
_cell_length_b 19.982(6)
_cell_length_c 24.195(7)
_cell_measurement_reflns_used 27876
_cell_measurement_temperature 120(2)
_cell_measurement_theta_max 28.18
_cell_measurement_theta_min 2.21
_cell_volume 11498(6)
_computing_cell_refinement 'Bruker APEX-2'
_computing_data_collection 'Bruker APEX-2'
_computing_data_reduction 'Bruker SHELXTL'
_computing_molecular_graphics 'Bruker SHELXTL'
_computing_publication_material 'Bruker SHELXTL'
_computing_structure_refinement 'SHELXL-97 (Sheldrick, 1997)'
_computing_structure_solution 'SHELXS-97 (Sheldrick, 1990)'
_diffrn_ambient_temperature 120(2)
_diffrn_detector_area_resol_mean 8
_diffrn_measured_fraction_theta_full 0.948
_diffrn_measured_fraction_theta_max 0.948
_diffrn_measurement_device_type 'Bruker APEX-2 CCD area detector'
_diffrn_measurement_method '/w scans'
_diffrn_radiation_monochromator graphite
_diffrn_radiation_source 'fine-focus sealed tube'
_diffrn_radiation_type MoK\a
_diffrn_radiation_wavelength 0.71073
_diffrn_reflns_av_R_equivalents 0.0465
_diffrn_reflns_av_sigmaI/netI 0.0373
_diffrn_reflns_limit_h_max 27
_diffrn_reflns_limit_h_min -29
_diffrn_reflns_limit_k_max 25
_diffrn_reflns_limit_k_min -25
_diffrn_reflns_limit_l_max 30
_diffrn_reflns_limit_l_min -30
_diffrn_reflns_number 60148
_diffrn_reflns_theta_full 27.00
_diffrn_reflns_theta_max 27.00
_diffrn_reflns_theta_min 1.33
_diffrn_standards_decay_% 0
_exptl_absorpt_coefficient_mu 5.288
_exptl_absorpt_correction_T_max 1.0000
_exptl_absorpt_correction_T_min 0.587821
_exptl_absorpt_correction_type multi-scan
_exptl_absorpt_process_details 'SADABS v.2.03 (Bruker, 2001), wR2(int)= 0.2269 before correction'
_exptl_crystal_colour Yellow
_exptl_crystal_density_diffrn 1.818
_exptl_crystal_density_meas ?
_exptl_crystal_density_method 'not measured'
_exptl_crystal_description Block
_exptl_crystal_F_000 5968
_exptl_crystal_size_max 0.30
_exptl_crystal_size_mid 0.26
_exptl_crystal_size_min 0.22
_refine_diff_density_max 4.724
_refine_diff_density_min -4.545
_refine_diff_density_rms 0.535
_refine_ls_extinction_method none
_refine_ls_goodness_of_fit_ref 1.661
_refine_ls_hydrogen_treatment constr
_refine_ls_matrix_type full
_refine_ls_number_parameters 603
_refine_ls_number_reflns 11904
_refine_ls_number_restraints 0
_refine_ls_restrained_S_all 1.661
_refine_ls_R_factor_all 0.0757
_refine_ls_R_factor_gt 0.0712
_refine_ls_shift/su_max 0.001
_refine_ls_shift/su_mean 0.000
_refine_ls_structure_factor_coef Fsqd
_refine_ls_weighting_details 'calc w=1/[\s^2^(Fo^2^)+(0.1000P)^2^+0.0000P] where P=(Fo^2^+2Fc^2^)/3'
_refine_ls_weighting_scheme calc
_refine_ls_wR_factor_gt 0.2037
_refine_ls_wR_factor_ref 0.2086
_reflns_number_gt 10348
_reflns_number_total 11904
_reflns_threshold_expression I>2\s(I)
_cod_data_source_file ic5b00334_si_002.cif
_cod_data_source_block 12sb057
_cod_depositor_comments
;
The following automatic conversions were performed:

data item '_symmetry_cell_setting' value 'Monoclinic' was changed to
'monoclinic' in accordance with the
/home/saulius/struct/COD-crude-data/automatic-downloads/DataCite-retrospective/ACS/depositions/lib/dictionaries/cif_core.dic
dictionary named 'cif_core.dic' version 2.4.2 last updated on
2011-04-26.

data item '_exptl_crystal_density_meas' value 'not measured' was
changed to '?' -- the value is perceived as not measured.

Automatic conversion script
Id: cif_fix_values 6909 2019-04-08 15:41:33Z antanas 
;
_cod_original_cell_volume 11497(6)
_cod_original_sg_symbol_H-M C2/c
_cod_database_code 4346130

loop_
_symmetry_equiv_pos_as_xyz
'x, y, z'
'-x, y, -z+1/2'
'x+1/2, y+1/2, z'
'-x+1/2, y+1/2, -z+1/2'
'-x, -y, -z'
'x, -y, z-1/2'
'-x+1/2, -y+1/2, -z'
'x+1/2, -y+1/2, z-1/2'

loop_
_atom_site_label
_atom_site_type_symbol
_atom_site_fract_x
_atom_site_fract_y
_atom_site_fract_z
_atom_site_U_iso_or_equiv
_atom_site_adp_type
_atom_site_occupancy
_atom_site_symmetry_multiplicity
_atom_site_calc_flag
_atom_site_refinement_flags
Dy1 Dy 0.058402(16) 0.279540(18) 0.064235(15) 0.01058(14) Uani 1 1 d .
Dy2 Dy 0.198338(17) 0.419300(19) 0.340673(16) 0.01219(14) Uani 1 1 d .
Dy3 Dy 0.089414(16) 0.346990(18) 0.217451(15) 0.00945(14) Uani 1 1 d .
Dy4 Dy -0.058033(16) 0.348861(18) 0.136142(15) 0.00956(14) Uani 1 1 d .
Cl1 Cl 0.00820(10) 0.15840(11) 0.04876(11) 0.0241(5) Uani 1 1 d .
Cl2 Cl 0.17109(10) 0.54136(11) 0.37192(10) 0.0234(5) Uani 1 1 d .
C11 C 0.3253(4) 0.3832(5) 0.4231(4) 0.0208(19) Uani 1 1 d .
C11A C 0.0715(4) 0.3243(5) -0.0700(4) 0.0204(19) Uani 1 1 d .
O2SA O 0.1549(3) 0.3580(3) 0.4004(3) 0.0147(12) Uani 1 1 d .
N2A N 0.1965(3) 0.4551(4) 0.2451(3) 0.0178(16) Uani 1 1 d .
N6 N 0.2777(4) 0.4169(4) 0.4272(3) 0.0230(18) Uani 1 1 d .
O2S O 0.0155(3) 0.4141(3) 0.1852(2) 0.0142(12) Uani 1 1 d .
C5 C 0.1904(4) 0.1994(4) 0.0619(4) 0.0172(18) Uani 1 1 d .
C9A C 0.1418(4) 0.4030(4) 0.1053(3) 0.0130(16) Uani 1 1 d .
N5 N 0.2780(3) 0.3418(4) 0.3343(3) 0.0167(16) Uani 1 1 d .
N3 N 0.1496(3) 0.2624(4) 0.1868(3) 0.0139(14) Uani 1 1 d .
N5A N 0.1141(3) 0.3635(4) 0.0205(3) 0.0127(14) Uani 1 1 d .
N4A N 0.1533(3) 0.4064(4) 0.0546(3) 0.0162(15) Uani 1 1 d .
C1A C 0.3208(5) 0.5335(5) 0.3566(5) 0.027(2) Uani 1 1 d .
H1AA H 0.3154 0.5350 0.3945 0.032 Uiso 1 1 calc R
C10A C 0.1118(4) 0.3676(5) -0.0338(4) 0.0175(18) Uani 1 1 d .
H10A H 0.1354 0.3975 -0.0491 0.021 Uiso 1 1 calc R
O1S O -0.0227(3) 0.3428(3) 0.0516(2) 0.0149(13) Uani 1 1 d .
C8A C 0.1787(4) 0.4359(4) 0.1536(4) 0.0165(17) Uiso 1 1 d .
C12 C 0.3727(5) 0.3861(5) 0.4658(5) 0.030(2) Uani 1 1 d .
H12A H 0.4064 0.3639 0.4621 0.036 Uiso 1 1 calc R
C1S C -0.0310(4) 0.3962(5) 0.0137(4) 0.0203(19) Uani 1 1 d .
H1SA H -0.0459 0.3787 -0.0246 0.024 Uiso 1 1 calc R
H1SB H 0.0057 0.4176 0.0130 0.024 Uiso 1 1 calc R
N1A N 0.2842(3) 0.5001(4) 0.3177(3) 0.0176(16) Uani 1 1 d .
N1S N -0.0584(3) 0.4627(4) 0.0901(3) 0.0166(15) Uani 1 1 d .
H1SF H -0.0868 0.4890 0.0998 0.020 Uiso 1 1 calc R
C7A C 0.2314(4) 0.4651(5) 0.1649(4) 0.0191(19) Uani 1 1 d .
H7AA H 0.2548 0.4755 0.1388 0.023 Uiso 1 1 calc R
N6A N 0.0360(3) 0.2872(4) -0.0447(3) 0.0194(16) Uani 1 1 d .
C4S C 0.0148(4) 0.4822(4) 0.1734(4) 0.0165(19) Uani 1 1 d .
H4SA H 0.0528 0.5011 0.1868 0.020 Uiso 1 1 calc R
H4SB H -0.0116 0.5050 0.1937 0.020 Uiso 1 1 calc R
C9 C 0.2233(4) 0.2965(4) 0.2617(4) 0.0139(17) Uani 1 1 d .
N2 N 0.1404(3) 0.2384(4) 0.1327(3) 0.0148(15) Uani 1 1 d .
N3A N 0.1581(3) 0.4314(4) 0.2029(3) 0.0155(15) Uani 1 1 d .
C4SA C 0.1848(4) 0.3062(5) 0.4334(4) 0.025(2) Uani 1 1 d .
H4SC H 0.2066 0.3256 0.4686 0.030 Uiso 1 1 calc R
H4SD H 0.2117 0.2856 0.4124 0.030 Uiso 1 1 calc R
C6 C 0.1900(4) 0.2236(4) 0.1197(4) 0.0162(18) Uani 1 1 d .
C10 C 0.3246(4) 0.3415(5) 0.3715(4) 0.0189(19) Uani 1 1 d .
H10B H 0.3564 0.3162 0.3662 0.023 Uiso 1 1 calc R
N1 N 0.1416(3) 0.2090(4) 0.0248(3) 0.0177(16) Uani 1 1 d .
C8 C 0.2060(4) 0.2632(4) 0.2067(4) 0.0168(18) Uani 1 1 d .
C1SA C 0.0754(4) 0.2132(5) 0.2966(4) 0.020(2) Uani 1 1 d .
H1SC H 0.0892 0.1928 0.2645 0.024 Uiso 1 1 calc R
H1SD H 0.0397 0.1909 0.2999 0.024 Uiso 1 1 calc R
C13 C 0.3694(4) 0.4224(5) 0.5139(4) 0.026(2) Uani 1 1 d .
H13A H 0.4003 0.4234 0.5448 0.032 Uiso 1 1 calc R
C3 C 0.2342(5) 0.1460(5) -0.0082(5) 0.027(2) Uani 1 1 d .
H3A H 0.2656 0.1259 -0.0198 0.033 Uiso 1 1 calc R
N4 N 0.2751(4) 0.3001(4) 0.2872(3) 0.0208(17) Uani 1 1 d .
C7 C 0.2337(4) 0.2382(5) 0.1654(4) 0.0180(18) Uani 1 1 d .
H7A H 0.2730 0.2325 0.1678 0.022 Uiso 1 1 calc R
C1 C 0.1391(5) 0.1854(5) -0.0278(4) 0.026(2) Uani 1 1 d .
H1A H 0.1050 0.1905 -0.0544 0.031 Uiso 1 1 calc R
C14 C 0.3233(5) 0.4550(5) 0.5160(5) 0.035(3) Uani 1 1 d .
H14A H 0.3214 0.4816 0.5481 0.042 Uiso 1 1 calc R
C4 C 0.2376(4) 0.1683(5) 0.0469(4) 0.024(2) Uani 1 1 d .
H4B H 0.2713 0.1627 0.0740 0.029 Uiso 1 1 calc R
C2 C 0.1841(5) 0.1539(5) -0.0451(4) 0.031(2) Uani 1 1 d .
H2A H 0.1801 0.1379 -0.0826 0.037 Uiso 1 1 calc R
C15 C 0.2776(5) 0.4517(5) 0.4728(4) 0.030(2) Uani 1 1 d .
H15A H 0.2446 0.4756 0.4762 0.036 Uiso 1 1 calc R
O1A O 0.0988(3) 0.3704(3) 0.1195(2) 0.0136(12) Uani 1 1 d .
C6A C 0.2426(4) 0.4758(4) 0.2230(4) 0.0176(18) Uani 1 1 d .
C5A C 0.2886(4) 0.5056(5) 0.2633(4) 0.023(2) Uani 1 1 d .
C4A C 0.3330(5) 0.5405(5) 0.2471(4) 0.028(2) Uani 1 1 d .
H4AB H 0.3365 0.5431 0.2087 0.034 Uiso 1 1 calc R
C2A C 0.3686(5) 0.5671(5) 0.3415(5) 0.029(2) Uani 1 1 d .
H2AA H 0.3972 0.5859 0.3696 0.035 Uiso 1 1 calc R
C15A C -0.0027(4) 0.2504(6) -0.0785(4) 0.028(2) Uani 1 1 d .
H15B H -0.0276 0.2240 -0.0617 0.033 Uiso 1 1 calc R
C13A C 0.0272(7) 0.2848(7) -0.1621(5) 0.053(4) Uani 1 1 d .
H13B H 0.0235 0.2837 -0.2019 0.064 Uiso 1 1 calc R
C14A C -0.0085(7) 0.2486(7) -0.1369(5) 0.052(4) Uani 1 1 d .
H14B H -0.0373 0.2223 -0.1589 0.063 Uiso 1 1 calc R
C3A C 0.3715(5) 0.5710(6) 0.2890(6) 0.038(3) Uani 1 1 d .
H3AA H 0.4014 0.5958 0.2787 0.046 Uiso 1 1 calc R
O1WS O 0.1020(3) 0.4151(3) 0.3003(2) 0.0116(12) Uiso 1 1 d .
C2S C -0.0713(4) 0.4487(5) 0.0283(4) 0.0192(19) Uani 1 1 d .
H2SA H -0.0677 0.4904 0.0072 0.023 Uiso 1 1 calc R
H2SB H -0.1104 0.4325 0.0173 0.023 Uiso 1 1 calc R
O2WS O 0.0269(2) 0.2808(3) 0.1503(2) 0.0103(11) Uani 1 1 d .
C2SA C 0.1186(4) 0.2025(5) 0.3507(4) 0.022(2) Uani 1 1 d .
H2SC H 0.1231 0.1540 0.3587 0.027 Uiso 1 1 calc R
H2SD H 0.1555 0.2205 0.3459 0.027 Uiso 1 1 calc R
N1SA N 0.1007(3) 0.2361(4) 0.3977(3) 0.0177(15) Uani 1 1 d .
H1SE H 0.0652 0.2463 0.3967 0.021 Uiso 1 1 calc R
C3SA C 0.1456(4) 0.2525(5) 0.4482(4) 0.023(2) Uani 1 1 d .
H3SA H 0.1675 0.2116 0.4611 0.027 Uiso 1 1 calc R
H3SB H 0.1278 0.2684 0.4793 0.027 Uiso 1 1 calc R
O1W O 0.3812(5) 0.2898(6) 0.2552(5) 0.065(3) Uani 1 1 d .
O1SA O 0.0656(3) 0.2819(3) 0.2864(3) 0.0147(13) Uani 1 1 d .
C3S C -0.0031(4) 0.4949(4) 0.1105(4) 0.0171(18) Uani 1 1 d .
H3SC H -0.0059 0.5436 0.1032 0.021 Uiso 1 1 calc R
H3SD H 0.0252 0.4762 0.0903 0.021 Uiso 1 1 calc R
O1 O 0.1805(3) 0.3237(3) 0.2812(2) 0.0136(12) Uani 1 1 d .
C12A C 0.0695(6) 0.3240(7) -0.1293(4) 0.039(3) Uani 1 1 d .
H12B H 0.0955 0.3489 -0.1458 0.047 Uiso 1 1 calc R
C1W C 0.3790(13) 0.3468(12) 0.2323(12) 0.113(9) Uani 1 1 d .

loop_
_atom_site_aniso_label
_atom_site_aniso_U_11
_atom_site_aniso_U_22
_atom_site_aniso_U_33
_atom_site_aniso_U_23
_atom_site_aniso_U_13
_atom_site_aniso_U_12
Dy1 0.0087(2) 0.0156(2) 0.0085(2) -0.00147(13) 0.00429(15) 0.00013(14)
Dy2 0.0072(2) 0.0190(2) 0.0111(2) -0.00381(14) 0.00344(15) -0.00089(14)
Dy3 0.0060(2) 0.0151(2) 0.0084(2) -0.00148(13) 0.00416(15) -0.00020(13)
Dy4 0.0066(2) 0.0145(2) 0.0086(2) 0.00093(13) 0.00404(15) -0.00012(13)
Cl1 0.0179(12) 0.0240(11) 0.0293(13) -0.0049(9) 0.0014(9) -0.0053(9)
Cl2 0.0198(12) 0.0246(10) 0.0283(12) -0.0107(9) 0.0106(9) -0.0024(9)
C11 0.012(5) 0.029(5) 0.018(4) -0.007(4) -0.005(4) 0.002(4)
C11A 0.020(5) 0.033(5) 0.008(4) 0.000(4) 0.004(3) -0.007(4)
O2SA 0.007(3) 0.025(3) 0.012(3) -0.003(2) 0.004(2) -0.001(2)
N2A 0.020(4) 0.019(3) 0.015(4) -0.004(3) 0.005(3) -0.003(3)
N6 0.024(5) 0.033(4) 0.013(4) -0.006(3) 0.007(3) -0.004(3)
O2S 0.013(3) 0.017(3) 0.013(3) 0.002(2) 0.002(2) 0.000(2)
C5 0.015(5) 0.017(4) 0.021(5) -0.003(3) 0.009(4) 0.004(3)
C9A 0.013(4) 0.018(4) 0.009(4) 0.000(3) 0.005(3) 0.003(3)
N5 0.017(4) 0.024(4) 0.009(3) -0.006(3) 0.003(3) 0.000(3)
N3 0.007(4) 0.022(3) 0.013(3) -0.005(3) 0.004(3) 0.002(3)
N5A 0.008(4) 0.018(3) 0.014(4) -0.002(3) 0.005(3) -0.005(3)
N4A 0.015(4) 0.020(3) 0.013(4) 0.001(3) 0.004(3) 0.001(3)
C1A 0.025(6) 0.019(4) 0.037(6) -0.003(4) 0.010(4) -0.011(4)
C10A 0.018(5) 0.022(4) 0.014(4) 0.001(3) 0.006(3) -0.006(4)
O1S 0.014(3) 0.023(3) 0.009(3) 0.006(2) 0.004(2) 0.003(2)
C12 0.020(5) 0.032(5) 0.032(6) -0.006(4) -0.009(4) 0.004(4)
C1S 0.027(5) 0.023(4) 0.013(4) 0.006(3) 0.009(4) 0.003(4)
N1A 0.012(4) 0.021(4) 0.022(4) 0.000(3) 0.007(3) -0.002(3)
N1S 0.018(4) 0.021(3) 0.014(4) 0.004(3) 0.010(3) 0.000(3)
C7A 0.021(5) 0.024(4) 0.015(4) -0.001(3) 0.012(4) -0.005(4)
N6A 0.016(4) 0.024(4) 0.019(4) -0.001(3) 0.006(3) 0.001(3)
C4S 0.014(5) 0.013(4) 0.024(5) -0.004(3) 0.010(4) 0.002(3)
C9 0.008(4) 0.015(4) 0.022(4) 0.000(3) 0.009(3) 0.000(3)
N2 0.015(4) 0.018(3) 0.011(3) -0.007(3) 0.004(3) 0.003(3)
N3A 0.014(4) 0.025(4) 0.009(3) -0.006(3) 0.005(3) -0.005(3)
C4SA 0.019(5) 0.030(5) 0.025(5) 0.003(4) 0.000(4) 0.002(4)
C6 0.012(5) 0.023(4) 0.013(4) -0.003(3) 0.001(3) 0.002(3)
C10 0.009(5) 0.030(5) 0.018(5) -0.004(4) 0.002(3) 0.006(4)
N1 0.018(4) 0.024(4) 0.013(4) -0.002(3) 0.006(3) 0.005(3)
C8 0.014(5) 0.019(4) 0.016(4) -0.006(3) 0.000(3) 0.009(3)
C1SA 0.023(5) 0.022(4) 0.016(4) -0.003(3) 0.008(4) 0.001(4)
C13 0.022(6) 0.031(5) 0.021(5) 0.001(4) -0.009(4) -0.003(4)
C3 0.026(6) 0.031(5) 0.029(6) -0.012(4) 0.017(4) 0.009(4)
N4 0.026(5) 0.022(4) 0.014(4) -0.004(3) 0.005(3) 0.003(3)
C7 0.005(4) 0.035(5) 0.014(4) -0.006(4) 0.002(3) 0.000(4)
C1 0.023(5) 0.034(5) 0.019(5) -0.005(4) -0.001(4) 0.011(4)
C14 0.040(7) 0.032(5) 0.024(5) -0.010(4) -0.014(5) 0.001(5)
C4 0.018(5) 0.033(5) 0.024(5) -0.004(4) 0.010(4) 0.008(4)
C2 0.035(7) 0.042(6) 0.016(5) -0.010(4) 0.007(4) 0.007(5)
C15 0.032(6) 0.033(5) 0.023(5) -0.002(4) 0.002(4) 0.002(5)
O1A 0.012(3) 0.016(3) 0.014(3) 0.001(2) 0.006(2) -0.004(2)
C6A 0.008(4) 0.021(4) 0.026(5) 0.000(4) 0.010(4) -0.003(3)
C5A 0.022(5) 0.020(4) 0.029(5) -0.003(4) 0.007(4) -0.003(4)
C4A 0.026(6) 0.035(5) 0.024(5) 0.002(4) 0.005(4) -0.024(5)
C2A 0.015(5) 0.030(5) 0.043(7) -0.003(5) 0.005(4) -0.014(4)
C15A 0.015(5) 0.044(6) 0.025(5) 0.002(4) 0.005(4) -0.007(4)
C13A 0.084(12) 0.066(9) 0.011(5) -0.006(5) 0.010(6) -0.028(8)
C14A 0.066(10) 0.061(8) 0.020(6) -0.010(5) -0.014(6) -0.016(7)
C3A 0.016(6) 0.037(6) 0.056(8) 0.011(5) -0.007(5) -0.015(5)
C2S 0.015(5) 0.029(5) 0.012(4) 0.005(3) -0.001(3) 0.002(4)
O2WS 0.005(3) 0.014(3) 0.012(3) -0.002(2) 0.001(2) 0.001(2)
C2SA 0.016(5) 0.021(4) 0.033(5) 0.004(4) 0.013(4) 0.006(4)
N1SA 0.009(4) 0.026(4) 0.019(4) 0.004(3) 0.003(3) 0.005(3)
C3SA 0.018(5) 0.025(5) 0.022(5) 0.004(4) -0.006(4) 0.012(4)
O1W 0.049(7) 0.097(9) 0.054(6) 0.026(6) 0.023(5) 0.017(6)
O1SA 0.016(3) 0.018(3) 0.015(3) 0.001(2) 0.013(2) 0.000(2)
C3S 0.003(4) 0.021(4) 0.029(5) 0.012(4) 0.007(3) 0.003(3)
O1 0.012(3) 0.018(3) 0.011(3) -0.003(2) 0.003(2) 0.004(2)
C12A 0.054(8) 0.055(7) 0.012(5) -0.003(5) 0.011(5) -0.026(6)
C1W 0.12(2) 0.097(16) 0.12(2) 0.077(15) 0.029(17) 0.028(14)

loop_
_atom_type_symbol
_atom_type_description
_atom_type_scat_dispersion_real
_atom_type_scat_dispersion_imag
_atom_type_scat_source
C C 0.0033 0.0016 'International Tables Vol C Tables 4.2.6.8 and 6.1.1.4'
H H 0.0000 0.0000 'International Tables Vol C Tables 4.2.6.8 and 6.1.1.4'
N N 0.0061 0.0033 'International Tables Vol C Tables 4.2.6.8 and 6.1.1.4'
O O 0.0106 0.0060 'International Tables Vol C Tables 4.2.6.8 and 6.1.1.4'
Cl Cl 0.1484 0.1585 'International Tables Vol C Tables 4.2.6.8 and 6.1.1.4'
Dy Dy -0.1892 4.4098 'International Tables Vol C Tables 4.2.6.8 and 6.1.1.4'

loop_
_geom_angle_atom_site_label_1
_geom_angle_atom_site_label_2
_geom_angle_atom_site_label_3
_geom_angle
_geom_angle_site_symmetry_1
_geom_angle_site_symmetry_3
O1S Dy1 O2WS 72.4(2) . .
O1S Dy1 O1A 84.4(2) . .
O2WS Dy1 O1A 70.1(2) . .
O1S Dy1 N2 145.6(2) . .
O2WS Dy1 N2 76.5(2) . .
O1A Dy1 N2 71.5(2) . .
O1S Dy1 N5A 95.3(2) . .
O2WS Dy1 N5A 131.2(2) . .
O1A Dy1 N5A 61.7(2) . .
N2 Dy1 N5A 94.4(2) . .
O1S Dy1 N6A 80.1(2) . .
O2WS Dy1 N6A 149.3(2) . .
O1A Dy1 N6A 121.0(2) . .
N2 Dy1 N6A 133.3(2) . .
N5A Dy1 N6A 63.6(2) . .
O1S Dy1 Cl1 97.07(16) . .
O2WS Dy1 Cl1 85.30(14) . .
O1A Dy1 Cl1 153.72(15) . .
N2 Dy1 Cl1 94.45(18) . .
N5A Dy1 Cl1 143.53(17) . .
N6A Dy1 Cl1 84.95(18) . .
O1S Dy1 N1 152.8(2) . .
O2WS Dy1 N1 133.7(2) . .
O1A Dy1 N1 109.7(2) . .
N2 Dy1 N1 61.2(2) . .
N5A Dy1 N1 73.1(2) . .
N6A Dy1 N1 72.8(2) . .
Cl1 Dy1 N1 80.50(18) . .
O1S Dy1 Dy4 35.11(15) . .
O2WS Dy1 Dy4 37.25(13) . .
O1A Dy1 Dy4 74.10(15) . .
N2 Dy1 Dy4 112.44(17) . .
N5A Dy1 Dy4 116.79(17) . .
N6A Dy1 Dy4 114.25(18) . .
Cl1 Dy1 Dy4 92.02(6) . .
N1 Dy1 Dy4 169.43(16) . .
O1S Dy1 Dy3 86.50(15) . .
O2WS Dy1 Dy3 35.56(14) . .
O1A Dy1 Dy3 37.47(14) . .
N2 Dy1 Dy3 59.45(16) . .
N5A Dy1 Dy3 98.61(16) . .
N6A Dy1 Dy3 156.26(17) . .
Cl1 Dy1 Dy3 116.27(6) . .
N1 Dy1 Dy3 119.04(16) . .
Dy4 Dy1 Dy3 57.766(16) . .
O2SA Dy2 O1WS 72.8(2) . .
O2SA Dy2 O1 84.3(2) . .
O1WS Dy2 O1 70.8(2) . .
O2SA Dy2 N2A 146.5(2) . .
O1WS Dy2 N2A 77.2(2) . .
O1 Dy2 N2A 72.0(2) . .
O2SA Dy2 N5 99.2(2) . .
O1WS Dy2 N5 131.9(2) . .
O1 Dy2 N5 61.2(2) . .
N2A Dy2 N5 89.8(3) . .
O2SA Dy2 N6 80.7(2) . .
O1WS Dy2 N6 150.4(2) . .
O1 Dy2 N6 120.0(2) . .
N2A Dy2 N6 131.5(3) . .
N5 Dy2 N6 64.6(3) . .
O2SA Dy2 Cl2 98.09(16) . .
O1WS Dy2 Cl2 82.53(14) . .
O1 Dy2 Cl2 151.30(15) . .
N2A Dy2 Cl2 92.33(19) . .
N5 Dy2 Cl2 144.82(18) . .
N6 Dy2 Cl2 88.48(19) . .
O2SA Dy2 N1A 152.7(2) . .
O1WS Dy2 N1A 131.4(2) . .
O1 Dy2 N1A 113.7(2) . .
N2A Dy2 N1A 60.8(2) . .
N5 Dy2 N1A 74.4(2) . .
N6 Dy2 N1A 72.5(2) . .
Cl2 Dy2 N1A 76.20(17) . .
O2SA Dy2 Dy4 35.21(15) . 2
O1WS Dy2 Dy4 37.58(14) . 2
O1 Dy2 Dy4 74.37(15) . 2
N2A Dy2 Dy4 113.40(19) . 2
N5 Dy2 Dy4 120.01(18) . 2
N6 Dy2 Dy4 115.06(19) . 2
Cl2 Dy2 Dy4 91.10(5) . 2
N1A Dy2 Dy4 165.34(16) . 2
O2SA Dy2 Dy3 87.61(15) . .
O1WS Dy2 Dy3 35.93(14) . .
O1 Dy2 Dy3 38.36(14) . .
N2A Dy2 Dy3 59.14(18) . .
N5 Dy2 Dy3 98.14(17) . .
N6 Dy2 Dy3 156.92(19) . .
Cl2 Dy2 Dy3 112.97(6) . .
N1A Dy2 Dy3 119.41(16) . .
Dy4 Dy2 Dy3 58.677(18) 2 .
O2S Dy3 O1SA 107.3(2) . .
O2S Dy3 O1WS 85.2(2) . .
O1SA Dy3 O1WS 73.8(2) . .
O2S Dy3 O2WS 74.7(2) . .
O1SA Dy3 O2WS 88.0(2) . .
O1WS Dy3 O2WS 147.6(2) . .
O2S Dy3 N3 142.1(2) . .
O1SA Dy3 N3 94.5(2) . .
O1WS Dy3 N3 131.4(2) . .
O2WS Dy3 N3 75.4(2) . .
O2S Dy3 N3A 93.3(2) . .
O1SA Dy3 N3A 140.9(2) . .
O1WS Dy3 N3A 75.4(2) . .
O2WS Dy3 N3A 130.0(2) . .
N3 Dy3 N3A 88.3(3) . .
O2S Dy3 O1A 76.6(2) . .
O1SA Dy3 O1A 153.5(2) . .
O1WS Dy3 O1A 132.50(19) . .
O2WS Dy3 O1A 67.4(2) . .
N3 Dy3 O1A 70.6(2) . .
N3A Dy3 O1A 62.6(2) . .
O2S Dy3 O1 151.6(2) . .
O1SA Dy3 O1 76.0(2) . .
O1WS Dy3 O1 68.42(19) . .
O2WS Dy3 O1 133.53(19) . .
N3 Dy3 O1 63.0(2) . .
N3A Dy3 O1 70.7(2) . .
O1A Dy3 O1 113.4(2) . .
O2S Dy3 Dy4 36.37(15) . .
O1SA Dy3 Dy4 92.27(17) . .
O1WS Dy3 Dy4 112.96(14) . .
O2WS Dy3 Dy4 39.79(13) . .
N3 Dy3 Dy4 114.48(17) . .
N3A Dy3 Dy4 121.80(18) . .
O1A Dy3 Dy4 75.40(15) . .
O1 Dy3 Dy4 167.49(14) . .
O2S Dy3 Dy4 91.66(16) . 2
O1SA Dy3 Dy4 35.91(15) . 2
O1WS Dy3 Dy4 38.96(14) . 2
O2WS Dy3 Dy4 115.33(14) . 2
N3 Dy3 Dy4 122.29(17) . 2
N3A Dy3 Dy4 113.31(16) . 2
O1A Dy3 Dy4 166.96(14) . 2
O1 Dy3 Dy4 74.60(14) . 2
Dy4 Dy3 Dy4 98.58(2) . 2
O2S Dy3 Dy2 115.13(15) . .
O1SA Dy3 Dy2 83.13(16) . .
O1WS Dy3 Dy2 35.20(14) . .
O2WS Dy3 Dy2 168.37(13) . .
N3 Dy3 Dy2 97.72(17) . .
N3A Dy3 Dy2 57.95(17) . .
O1A Dy3 Dy2 119.64(14) . .
O1 Dy3 Dy2 36.54(13) . .
Dy4 Dy3 Dy2 147.752(14) . .
Dy4 Dy3 Dy2 60.121(19) 2 .
O2S Dy3 Dy1 83.15(15) . .
O1SA Dy3 Dy1 118.16(16) . .
O1WS Dy3 Dy1 165.43(13) . .
O2WS Dy3 Dy1 34.82(14) . .
N3 Dy3 Dy1 59.05(17) . .
N3A Dy3 Dy1 96.56(16) . .
O1A Dy3 Dy1 35.44(14) . .
O1 Dy3 Dy1 120.90(13) . .
Dy4 Dy3 Dy1 60.692(13) . .
Dy4 Dy3 Dy1 149.963(16) 2 .
Dy2 Dy3 Dy1 147.718(16) . .
O2S Dy4 O1SA 94.7(2) . 2
O2S Dy4 O2SA 139.1(2) . 2
O1SA Dy4 O2SA 96.8(2) 2 2
O2S Dy4 O1S 95.7(2) . .
O1SA Dy4 O1S 139.5(2) 2 .
O2SA Dy4 O1S 100.4(2) 2 .
O2S Dy4 O1WS 76.1(2) . 2
O1SA Dy4 O1WS 72.1(2) 2 2
O2SA Dy4 O1WS 70.6(2) 2 2
O1S Dy4 O1WS 148.38(19) . 2
O2S Dy4 O2WS 72.5(2) . .
O1SA Dy4 O2WS 76.3(2) 2 .
O2SA Dy4 O2WS 148.4(2) 2 .
O1S Dy4 O2WS 69.9(2) . .
O1WS Dy4 O2WS 132.73(19) 2 .
O2S Dy4 N1S 70.1(2) . .
O1SA Dy4 N1S 150.7(2) 2 .
O2SA Dy4 N1S 81.2(2) 2 .
O1S Dy4 N1S 68.7(2) . .
O1WS Dy4 N1S 79.8(2) 2 .
O2WS Dy4 N1S 119.6(2) . .
O2S Dy4 N1SA 151.5(2) . 2
O1SA Dy4 N1SA 70.2(2) 2 2
O2SA Dy4 N1SA 68.5(2) 2 2
O1S Dy4 N1SA 82.5(2) . 2
O1WS Dy4 N1SA 119.1(2) 2 2
O2WS Dy4 N1SA 80.3(2) . 2
N1S Dy4 N1SA 133.3(2) . 2
O2S Dy4 Dy3 34.86(15) . .
O1SA Dy4 Dy3 77.71(16) 2 .
O2SA Dy4 Dy3 169.82(15) 2 .
O1S Dy4 Dy3 89.18(16) . .
O1WS Dy4 Dy3 99.46(14) 2 .
O2WS Dy4 Dy3 39.01(13) . .
N1S Dy4 Dy3 99.36(18) . .
N1SA Dy4 Dy3 116.66(18) 2 .
O2S Dy4 Dy3 78.51(15) . 2
O1SA Dy4 Dy3 34.77(14) 2 2
O2SA Dy4 Dy3 89.20(15) 2 2
O1S Dy4 Dy3 169.99(15) . 2
O1WS Dy4 Dy3 38.36(13) 2 2
O2WS Dy4 Dy3 100.44(14) . 2
N1S Dy4 Dy3 116.02(17) . 2
N1SA Dy4 Dy3 98.65(18) 2 2
Dy3 Dy4 Dy3 81.41(2) . 2
O2S Dy4 Dy2 109.46(15) . 2
O1SA Dy4 Dy2 83.29(15) 2 2
O2SA Dy4 Dy2 34.31(15) 2 2
O1S Dy4 Dy2 128.77(15) . 2
O1WS Dy4 Dy2 36.25(14) 2 2
O2WS Dy4 Dy2 159.59(14) . 2
N1S Dy4 Dy2 78.81(18) . 2
N1SA Dy4 Dy2 93.17(18) 2 2
Dy3 Dy4 Dy2 135.658(19) . 2
Dy3 Dy4 Dy2 61.201(12) 2 2
O2S Dy4 Dy1 82.89(15) . .
O1SA Dy4 Dy1 109.54(15) 2 .
O2SA Dy4 Dy1 128.63(15) 2 .
O1S Dy4 Dy1 34.10(15) . .
O1WS Dy4 Dy1 158.95(14) 2 .
O2WS Dy4 Dy1 35.77(14) . .
N1S Dy4 Dy1 93.74(17) . .
N1SA Dy4 Dy1 79.87(18) 2 .
Dy3 Dy4 Dy1 61.54(2) . .
Dy3 Dy4 Dy1 136.136(14) 2 .
Dy2 Dy4 Dy1 161.862(14) 2 .
N6 C11 C12 121.2(9) . .
N6 C11 C10 117.6(8) . .
C12 C11 C10 121.2(9) . .
N6A C11A C12A 123.1(9) . .
N6A C11A C10A 117.3(8) . .
C12A C11A C10A 119.6(9) . .
C4SA O2SA Dy2 119.9(6) . .
C4SA O2SA Dy4 121.3(6) . 2
Dy2 O2SA Dy4 110.5(2) . 2
N3A N2A C6A 107.9(7) . .
N3A N2A Dy2 120.8(6) . .
C6A N2A Dy2 126.0(6) . .
C15 N6 C11 117.8(9) . .
C15 N6 Dy2 124.0(7) . .
C11 N6 Dy2 117.8(6) . .
C4S O2S Dy3 129.1(5) . .
C4S O2S Dy4 117.7(5) . .
Dy3 O2S Dy4 108.8(2) . .
N1 C5 C4 122.8(8) . .
N1 C5 C6 114.6(8) . .
C4 C5 C6 122.6(8) . .
N4A C9A O1A 125.9(8) . .
N4A C9A C8A 120.6(8) . .
O1A C9A C8A 113.5(7) . .
C10 N5 N4 117.4(8) . .
C10 N5 Dy2 122.5(6) . .
N4 N5 Dy2 119.9(6) . .
C8 N3 N2 108.1(7) . .
C8 N3 Dy3 120.2(5) . .
N2 N3 Dy3 122.4(5) . .
C10A N5A N4A 116.2(7) . .
C10A N5A Dy1 122.9(6) . .
N4A N5A Dy1 120.8(5) . .
C9A N4A N5A 105.9(7) . .
N1A C1A C2A 120.5(10) . .
N1A C1A H1AA 119.8 . .
C2A C1A H1AA 119.8 . .
N5A C10A C11A 117.3(8) . .
N5A C10A H10A 121.4 . .
C11A C10A H10A 121.4 . .
C1S O1S Dy1 121.0(6) . .
C1S O1S Dy4 120.0(5) . .
Dy1 O1S Dy4 110.8(2) . .
C7A C8A N3A 109.4(8) . .
C7A C8A C9A 137.5(9) . .
N3A C8A C9A 112.8(8) . .
C13 C12 C11 118.2(10) . .
C13 C12 H12A 120.9 . .
C11 C12 H12A 120.9 . .
O1S C1S C2S 113.0(7) . .
O1S C1S H1SA 109.0 . .
C2S C1S H1SA 109.0 . .
O1S C1S H1SB 109.0 . .
C2S C1S H1SB 109.0 . .
H1SA C1S H1SB 107.8 . .
C1A N1A C5A 118.6(9) . .
C1A N1A Dy2 124.7(7) . .
C5A N1A Dy2 116.6(6) . .
C3S N1S C2S 114.6(7) . .
C3S N1S Dy4 108.4(5) . .
C2S N1S Dy4 104.7(5) . .
C3S N1S H1SF 109.6 . .
C2S N1S H1SF 109.6 . .
Dy4 N1S H1SF 109.6 . .
C8A C7A C6A 104.9(8) . .
C8A C7A H7AA 127.5 . .
C6A C7A H7AA 127.5 . .
C15A N6A C11A 116.9(8) . .
C15A N6A Dy1 124.9(6) . .
C11A N6A Dy1 117.5(6) . .
O2S C4S C3S 111.0(7) . .
O2S C4S H4SA 109.4 . .
C3S C4S H4SA 109.4 . .
O2S C4S H4SB 109.4 . .
C3S C4S H4SB 109.4 . .
H4SA C4S H4SB 108.0 . .
N4 C9 O1 124.0(8) . .
N4 C9 C8 122.6(8) . .
O1 C9 C8 113.4(7) . .
C6 N2 N3 108.4(7) . .
C6 N2 Dy1 124.0(6) . .
N3 N2 Dy1 119.1(5) . .
N2A N3A C8A 108.8(7) . .
N2A N3A Dy3 122.1(5) . .
C8A N3A Dy3 122.6(5) . .
O2SA C4SA C3SA 112.0(8) . .
O2SA C4SA H4SC 109.2 . .
C3SA C4SA H4SC 109.2 . .
O2SA C4SA H4SD 109.2 . .
C3SA C4SA H4SD 109.2 . .
H4SC C4SA H4SD 107.9 . .
N2 C6 C7 110.0(8) . .
N2 C6 C5 117.8(8) . .
C7 C6 C5 132.1(9) . .
N5 C10 C11 116.3(8) . .
N5 C10 H10B 121.9 . .
C11 C10 H10B 121.9 . .
C1 N1 C5 116.7(8) . .
C1 N1 Dy1 126.9(6) . .
C5 N1 Dy1 116.3(5) . .
N3 C8 C7 109.4(7) . .
N3 C8 C9 114.7(7) . .
C7 C8 C9 135.4(9) . .
O1SA C1SA C2SA 110.6(7) . .
O1SA C1SA H1SC 109.5 . .
C2SA C1SA H1SC 109.5 . .
O1SA C1SA H1SD 109.5 . .
C2SA C1SA H1SD 109.5 . .
H1SC C1SA H1SD 108.1 . .
C14 C13 C12 118.9(9) . .
C14 C13 H13A 120.6 . .
C12 C13 H13A 120.6 . .
C2 C3 C4 117.9(9) . .
C2 C3 H3A 121.0 . .
C4 C3 H3A 121.0 . .
C9 N4 N5 108.3(8) . .
C8 C7 C6 104.1(8) . .
C8 C7 H7A 127.9 . .
C6 C7 H7A 127.9 . .
N1 C1 C2 123.3(9) . .
N1 C1 H1A 118.4 . .
C2 C1 H1A 118.4 . .
C13 C14 C15 121.3(11) . .
C13 C14 H14A 119.3 . .
C15 C14 H14A 119.3 . .
C3 C4 C5 119.0(10) . .
C3 C4 H4B 120.5 . .
C5 C4 H4B 120.5 . .
C3 C2 C1 120.2(9) . .
C3 C2 H2A 119.9 . .
C1 C2 H2A 119.9 . .
N6 C15 C14 122.5(11) . .
N6 C15 H15A 118.8 . .
C14 C15 H15A 118.8 . .
C9A O1A Dy1 119.5(5) . .
C9A O1A Dy3 124.2(5) . .
Dy1 O1A Dy3 107.1(2) . .
N2A C6A C7A 109.0(8) . .
N2A C6A C5A 115.6(8) . .
C7A C6A C5A 135.4(9) . .
N1A C5A C4A 121.7(9) . .
N1A C5A C6A 115.2(9) . .
C4A C5A C6A 123.0(9) . .
C3A C4A C5A 117.4(10) . .
C3A C4A H4AB 121.3 . .
C5A C4A H4AB 121.3 . .
C3A C2A C1A 118.5(10) . .
C3A C2A H2AA 120.8 . .
C1A C2A H2AA 120.8 . .
N6A C15A C14A 123.7(10) . .
N6A C15A H15B 118.2 . .
C14A C15A H15B 118.2 . .
C14A C13A C12A 120.1(10) . .
C14A C13A H13B 120.0 . .
C12A C13A H13B 120.0 . .
C13A C14A C15A 119.5(12) . .
C13A C14A H14B 120.2 . .
C15A C14A H14B 120.2 . .
C2A C3A C4A 122.7(11) . .
C2A C3A H3AA 118.6 . .
C4A C3A H3AA 118.6 . .
Dy2 O1WS Dy3 108.9(2) . .
Dy2 O1WS Dy4 106.2(2) . 2
Dy3 O1WS Dy4 102.7(2) . 2
N1S C2S C1S 110.1(7) . .
N1S C2S H2SA 109.6 . .
C1S C2S H2SA 109.6 . .
N1S C2S H2SB 109.6 . .
C1S C2S H2SB 109.6 . .
H2SA C2S H2SB 108.2 . .
Dy1 O2WS Dy3 109.6(2) . .
Dy1 O2WS Dy4 107.0(2) . .
Dy3 O2WS Dy4 101.2(2) . .
N1SA C2SA C1SA 110.3(8) . .
N1SA C2SA H2SC 109.6 . .
C1SA C2SA H2SC 109.6 . .
N1SA C2SA H2SD 109.6 . .
C1SA C2SA H2SD 109.6 . .
H2SC C2SA H2SD 108.1 . .
C2SA N1SA C3SA 117.1(8) . .
C2SA N1SA Dy4 108.7(5) . 2
C3SA N1SA Dy4 104.7(5) . 2
C2SA N1SA H1SE 121.4 . .
C3SA N1SA H1SE 121.4 . .
Dy4 N1SA H1SE 56.7 2 .
N1SA C3SA C4SA 110.4(8) . .
N1SA C3SA H3SA 109.6 . .
C4SA C3SA H3SA 109.6 . .
N1SA C3SA H3SB 109.6 . .
C4SA C3SA H3SB 109.6 . .
H3SA C3SA H3SB 108.1 . .
C1SA O1SA Dy3 129.0(5) . .
C1SA O1SA Dy4 117.0(5) . 2
Dy3 O1SA Dy4 109.3(2) . 2
N1S C3S C4S 109.1(7) . .
N1S C3S H3SC 109.9 . .
C4S C3S H3SC 109.9 . .
N1S C3S H3SD 109.9 . .
C4S C3S H3SD 109.9 . .
H3SC C3S H3SD 108.3 . .
C9 O1 Dy2 118.5(5) . .
C9 O1 Dy3 121.1(5) . .
Dy2 O1 Dy3 105.1(2) . .
C13A C12A C11A 116.6(10) . .
C13A C12A H12B 121.7 . .
C11A C12A H12B 121.7 . .

loop_
_geom_bond_atom_site_label_1
_geom_bond_atom_site_label_2
_geom_bond_distance
_geom_bond_site_symmetry_2
Dy1 O1S 2.308(6) .
Dy1 O2WS 2.352(6) .
Dy1 O1A 2.353(6) .
Dy1 N2 2.470(8) .
Dy1 N5A 2.513(7) .
Dy1 N6A 2.591(8) .
Dy1 Cl1 2.703(2) .
Dy1 N1 2.775(8) .
Dy1 Dy4 3.8476(9) .
Dy1 Dy3 3.8792(11) .
Dy2 O2SA 2.299(6) .
Dy2 O1WS 2.352(6) .
Dy2 O1 2.381(6) .
Dy2 N2A 2.413(8) .
Dy2 N5 2.503(8) .
Dy2 N6 2.556(8) .
Dy2 Cl2 2.674(2) .
Dy2 N1A 2.773(8) .
Dy2 Dy4 3.8205(10) 2
Dy2 Dy3 3.8612(9) .
Dy3 O2S 2.253(6) .
Dy3 O1SA 2.275(6) .
Dy3 O1WS 2.394(6) .
Dy3 O2WS 2.395(6) .
Dy3 N3 2.440(7) .
Dy3 N3A 2.441(8) .
Dy3 O1A 2.469(6) .
Dy3 O1 2.482(6) .
Dy3 Dy4 3.7323(11) .
Dy3 Dy4 3.7640(11) 2
Dy4 O2S 2.338(6) .
Dy4 O1SA 2.339(6) 2
Dy4 O2SA 2.352(6) 2
Dy4 O1S 2.367(6) .
Dy4 O1WS 2.426(6) 2
Dy4 O2WS 2.435(6) .
Dy4 N1S 2.533(7) .
Dy4 N1SA 2.548(7) 2
Dy4 Dy3 3.7640(11) 2
Dy4 Dy2 3.8205(11) 2
C11 N6 1.356(13) .
C11 C12 1.389(13) .
C11 C10 1.500(13) .
C11A N6A 1.365(12) .
C11A C12A 1.426(13) .
C11A C10A 1.464(13) .
O2SA C4SA 1.416(12) .
O2SA Dy4 2.352(6) 2
N2A N3A 1.328(10) .
N2A C6A 1.393(12) .
N6 C15 1.305(13) .
O2S C4S 1.390(10) .
C5 N1 1.354(12) .
C5 C4 1.411(13) .
C5 C6 1.481(12) .
C9A N4A 1.311(11) .
C9A O1A 1.330(11) .
C9A C8A 1.481(12) .
N5 C10 1.301(12) .
N5 N4 1.403(10) .
N3 C8 1.359(12) .
N3 N2 1.369(10) .
N5A C10A 1.306(11) .
N5A N4A 1.420(10) .
C1A N1A 1.341(13) .
C1A C2A 1.446(14) .
C1A H1AA 0.9500 .
C10A H10A 0.9500 .
O1S C1S 1.396(10) .
C8A C7A 1.381(13) .
C8A N3A 1.383(11) .
C12 C13 1.386(15) .
C12 H12A 0.9500 .
C1S C2S 1.522(13) .
C1S H1SA 0.9900 .
C1S H1SB 0.9900 .
N1A C5A 1.346(13) .
N1S C3S 1.482(12) .
N1S C2S 1.493(11) .
N1S H1SF 0.9300 .
C7A C6A 1.396(13) .
C7A H7AA 0.9500 .
N6A C15A 1.340(13) .
C4S C3S 1.520(13) .
C4S H4SA 0.9900 .
C4S H4SB 0.9900 .
C9 N4 1.289(12) .
C9 O1 1.335(10) .
C9 C8 1.475(12) .
N2 C6 1.334(12) .
C4SA C3SA 1.522(15) .
C4SA H4SC 0.9900 .
C4SA H4SD 0.9900 .
C6 C7 1.407(12) .
C10 H10B 0.9500 .
N1 C1 1.347(12) .
C8 C7 1.398(12) .
C1SA O1SA 1.407(11) .
C1SA C2SA 1.526(14) .
C1SA H1SC 0.9900 .
C1SA H1SD 0.9900 .
C13 C14 1.303(16) .
C13 H13A 0.9500 .
C3 C2 1.371(17) .
C3 C4 1.392(14) .
C3 H3A 0.9500 .
C7 H7A 0.9500 .
C1 C2 1.390(16) .
C1 H1A 0.9500 .
C14 C15 1.370(15) .
C14 H14A 0.9500 .
C4 H4B 0.9500 .
C2 H2A 0.9500 .
C15 H15A 0.9500 .
C6A C5A 1.460(14) .
C5A C4A 1.400(14) .
C4A C3A 1.379(15) .
C4A H4AB 0.9500 .
C2A C3A 1.288(18) .
C2A H2AA 0.9500 .
C15A C14A 1.392(16) .
C15A H15B 0.9500 .
C13A C14A 1.36(2) .
C13A C12A 1.407(18) .
C13A H13B 0.9500 .
C14A H14B 0.9500 .
C3A H3AA 0.9500 .
O1WS Dy4 2.426(6) 2
C2S H2SA 0.9900 .
C2S H2SB 0.9900 .
C2SA N1SA 1.457(12) .
C2SA H2SC 0.9900 .
C2SA H2SD 0.9900 .
N1SA C3SA 1.506(12) .
N1SA Dy4 2.548(7) 2
N1SA H1SE 0.8800 .
C3SA H3SA 0.9900 .
C3SA H3SB 0.9900 .
O1W C1W 1.26(2) .
O1SA Dy4 2.339(6) 2
C3S H3SC 0.9900 .
C3S H3SD 0.9900 .
C12A H12B 0.9500 .
